data_4134514
loop_
_publ_author_name
'Roos, Casey B.'
'Demaerel, Joachim'
'Graff, David E.'
'Knowles, Robert R.'

_publ_section_title
;
 Enantioselective Hydroamination of Alkenes with Sulfonamides Enabled by
 Proton-Coupled Electron Transfer.
;
_journal_issue 13
_journal_name_full 'Journal of the American Chemical Society'
_journal_page_first 5974
_journal_page_last 5979
_journal_paper_doi 10.1021/jacs.0c01332
_journal_volume 142
_journal_year 2020
_chemical_absolute_configuration ad
_chemical_formula_sum 'C15 H21 N O3 S'
_chemical_formula_weight 295.39
_chemical_name_common CR-173
_space_group_crystal_system orthorhombic
_space_group_IT_number 19
_space_group_name_Hall 'P 2ac 2ab'
_space_group_name_H-M_alt 'P 21 21 21'
_atom_sites_solution_hydrogens geom
_cell_angle_alpha 90
_cell_angle_beta 90
_cell_angle_gamma 90
_cell_formula_units_Z 4
_cell_length_a 7.5385(3)
_cell_length_b 11.3360(4)
_cell_length_c 17.2319(6)
_cell_measurement_reflns_used 118
_cell_measurement_temperature 100.(2)
_cell_measurement_theta_max 39.8450
_cell_measurement_theta_min 5.9858
_cell_volume 1472.58(9)
_computing_cell_refinement 'APEX3 v2017.3-0 (Bruker AXS)'
_computing_data_collection 'Bruker Instrument Service vV6.2.6'
_computing_data_reduction 'SAINT V8.38A (Bruker AXS Inc., 2017)'
_computing_molecular_graphics 'shelXle (C.B. Huebschle, rev 833)'
_computing_structure_refinement 'SHELXL-2014/7 (Sheldrick, 2014)'
_computing_structure_solution 'SHELXT (Sheldrick, 2016)'
_diffrn_ambient_temperature 100.(2)
_diffrn_detector_area_resol_mean 10.4167
_diffrn_measured_fraction_theta_full 0.996
_diffrn_measured_fraction_theta_max 0.996
_diffrn_measurement_device_type 'Bruker Photon 100 CMOS'
_diffrn_radiation_type 'Cu K\a'
_diffrn_radiation_wavelength 1.54178
_diffrn_reflns_av_R_equivalents 0.0366
_diffrn_reflns_av_unetI/netI 0.0231
_diffrn_reflns_limit_h_max 9
_diffrn_reflns_limit_h_min -8
_diffrn_reflns_limit_k_max 13
_diffrn_reflns_limit_k_min -13
_diffrn_reflns_limit_l_max 20
_diffrn_reflns_limit_l_min -20
_diffrn_reflns_number 19399
_diffrn_reflns_theta_full 68.45
_diffrn_reflns_theta_max 68.45
_diffrn_reflns_theta_min 4.67
_diffrn_source 'I\mS microfocus source'
_exptl_absorpt_coefficient_mu 2.015
_exptl_absorpt_correction_T_max 0.72
_exptl_absorpt_correction_T_min 0.59
_exptl_absorpt_correction_type multi-scan
_exptl_absorpt_process_details 'SADABS V2014/5 (Bruker AXS Inc.)'
_exptl_crystal_density_diffrn 1.332
_exptl_crystal_density_method 'not measured'
_exptl_crystal_description prism
_exptl_crystal_F_000 632
_exptl_crystal_size_max 0.370
_exptl_crystal_size_mid 0.238
_exptl_crystal_size_min 0.173
_refine_diff_density_max 0.136
_refine_diff_density_min -0.263
_refine_ls_abs_structure_details
;
 Flack x determined using 1077 quotients [(I+)-(I-)]/[(I+)+(I-)]
 (Parsons, Flack and Wagner, Acta Cryst. B69 (2013) 249-259).
;
_refine_ls_abs_structure_Flack 0.085(16)
_refine_ls_extinction_method none
_refine_ls_goodness_of_fit_ref 1.096
_refine_ls_hydrogen_treatment constr
_refine_ls_matrix_type full
_refine_ls_number_parameters 184
_refine_ls_number_reflns 2664
_refine_ls_number_restraints 0
_refine_ls_restrained_S_all 1.096
_refine_ls_R_factor_all 0.0227
_refine_ls_R_factor_gt 0.0224
_refine_ls_shift/su_max 0.000
_refine_ls_shift/su_mean 0.000
_refine_ls_structure_factor_coef Fsqd
_refine_ls_weighting_details 'w=1/[\s^2^(Fo^2^)+(0.0287P)^2^+0.3211P] where P=(Fo^2^+2Fc^2^)/3'
_refine_ls_weighting_scheme calc
_refine_ls_wR_factor_gt 0.0582
_refine_ls_wR_factor_ref 0.0583
_reflns_number_gt 2639
_reflns_number_total 2664
_reflns_threshold_expression 'I > 2\s(I)'
_cod_data_source_file ja0c01332_si_001.cif
_cod_data_source_block PDJCBR1
_cod_depositor_comments 'Adding full bibliography for 4134513--4134514.cif.'
_cod_database_code 4134514

loop_
_space_group_symop_operation_xyz
'x, y, z'
'-x+1/2, -y, z+1/2'
'-x, y+1/2, -z+1/2'
'x+1/2, -y+1/2, -z'

loop_
_atom_site_type_symbol
_atom_site_label
_atom_site_fract_x
_atom_site_fract_y
_atom_site_fract_z
_atom_site_U_iso_or_equiv
_atom_site_adp_type
_atom_site_calc_flag
_atom_site_refinement_flags_adp
_atom_site_refinement_flags_occupancy
_atom_site_refinement_flags_posn
_atom_site_occupancy
_atom_site_disorder_assembly
_atom_site_disorder_group
S S1 0.97582(5) 0.35248(4) 0.29581(2) 0.01369(12) Uani d . . . 1 . .
O O1 0.8852(2) 0.30849(13) -0.04037(8) 0.0272(3) Uani d . . . 1 . .
O O2 1.03570(18) 0.23899(11) 0.32243(7) 0.0179(3) Uani d . . . 1 . .
O O3 1.07828(18) 0.45600(12) 0.31335(8) 0.0205(3) Uani d . . . 1 . .
N N1 0.7796(2) 0.37465(13) 0.33278(9) 0.0155(3) Uani d . . . 1 . .
C C1 0.9533(2) 0.34349(15) 0.19415(10) 0.0148(3) Uani d . . . 1 . .
C C2 0.9301(2) 0.23220(16) 0.16042(11) 0.0148(4) Uani d . . . 1 . .
H H2 0.92971 0.162855 0.191379 0.018 Uiso calc U . R 1 . .
C C3 0.9077(3) 0.22580(17) 0.08102(11) 0.0166(4) Uani d . . . 1 . .
C C4 0.8789(3) 0.12253(17) 0.02740(11) 0.0234(4) Uani d . . . 1 . .
H H4A 0.759387 0.087928 0.034253 0.028 Uiso calc U . R 1 . .
H H4B 0.969589 0.060548 0.035483 0.028 Uiso calc U . R 1 . .
C C5 0.8986(3) 0.18104(18) -0.05272(11) 0.0240(4) Uani d . . . 1 . .
H H5A 1.01486 0.160852 -0.075926 0.029 Uiso calc U . R 1 . .
H H5B 0.803668 0.153727 -0.088107 0.029 Uiso calc U . R 1 . .
C C6 0.9070(3) 0.32872(17) 0.03704(11) 0.0195(4) Uani d . . . 1 . .
C C7 0.9285(3) 0.43948(17) 0.06927(12) 0.0208(4) Uani d . . . 1 . .
H H7 0.926277 0.508478 0.03799 0.025 Uiso calc U . R 1 . .
C C8 0.9536(3) 0.44632(16) 0.14923(11) 0.0187(4) Uani d . . . 1 . .
H H8 0.970891 0.520848 0.173288 0.022 Uiso calc U . R 1 . .
C C9 0.6998(3) 0.49352(17) 0.31859(12) 0.0220(4) Uani d . . . 1 . .
H H9A 0.745529 0.528409 0.26986 0.026 Uiso calc U . R 1 . .
H H9B 0.725506 0.547915 0.362111 0.026 Uiso calc U . R 1 . .
C C10 0.5018(3) 0.46844(18) 0.31266(12) 0.0267(4) Uani d . . . 1 . .
H H10A 0.442509 0.525643 0.277863 0.032 Uiso calc U . R 1 . .
H H10B 0.444588 0.471155 0.364331 0.032 Uiso calc U . R 1 . .
C C11 0.4964(3) 0.34384(19) 0.27870(11) 0.0249(4) Uani d . . . 1 . .
H H11A 0.521739 0.344742 0.222331 0.03 Uiso calc U . R 1 . .
H H11B 0.379544 0.306395 0.287556 0.03 Uiso calc U . R 1 . .
C C12 0.6430(2) 0.27966(17) 0.32353(10) 0.0162(4) Uani d . . . 1 . .
H H12 0.692026 0.213862 0.291362 0.019 Uiso calc U . R 1 . .
C C13 0.5813(3) 0.23207(17) 0.40256(11) 0.0186(4) Uani d . . . 1 . .
H H13 0.517079 0.296851 0.430168 0.022 Uiso calc U . R 1 . .
C C14 0.7352(3) 0.1923(2) 0.45371(12) 0.0307(5) Uani d . . . 1 . .
H H14A 0.793449 0.123942 0.429964 0.046 Uiso calc U . R 1 . .
H H14B 0.6902 0.170521 0.505102 0.046 Uiso calc U . R 1 . .
H H14C 0.820857 0.256837 0.458913 0.046 Uiso calc U . R 1 . .
C C15 0.4528(3) 0.13030(19) 0.39120(13) 0.0290(5) Uani d . . . 1 . .
H H15A 0.348908 0.157843 0.362222 0.044 Uiso calc U . R 1 . .
H H15B 0.415147 0.100307 0.441925 0.044 Uiso calc U . R 1 . .
H H15C 0.511519 0.067091 0.362114 0.044 Uiso calc U . R 1 . .

loop_
_atom_site_aniso_label
_atom_site_aniso_U_11
_atom_site_aniso_U_22
_atom_site_aniso_U_33
_atom_site_aniso_U_12
_atom_site_aniso_U_13
_atom_site_aniso_U_23
S1 0.01118(19) 0.0115(2) 0.0184(2) 0.00086(16) -0.00011(15) -0.00275(16)
O1 0.0389(9) 0.0254(7) 0.0174(7) 0.0001(7) -0.0026(6) 0.0044(6)
O2 0.0170(6) 0.0147(6) 0.0220(6) 0.0031(5) -0.0022(5) -0.0001(5)
O3 0.0163(7) 0.0155(6) 0.0297(7) -0.0014(5) -0.0030(5) -0.0044(5)
N1 0.0133(7) 0.0150(7) 0.0181(7) 0.0008(6) 0.0021(6) -0.0042(6)
C1 0.0127(7) 0.0128(8) 0.0189(8) 0.0009(7) 0.0031(6) 0.0000(7)
C2 0.0142(9) 0.0114(8) 0.0189(8) 0.0019(6) 0.0027(7) 0.0007(7)
C3 0.0153(9) 0.0143(9) 0.0201(9) 0.0015(7) 0.0021(8) 0.0000(7)
C4 0.0338(11) 0.0199(10) 0.0166(8) -0.0019(8) -0.0013(8) -0.0018(8)
C5 0.0290(11) 0.0250(10) 0.0181(9) -0.0023(8) -0.0011(8) -0.0012(8)
C6 0.0174(9) 0.0224(10) 0.0187(9) 0.0016(8) 0.0008(7) 0.0037(8)
C7 0.0205(11) 0.0149(9) 0.0270(10) 0.0021(8) 0.0040(8) 0.0073(7)
C8 0.0165(9) 0.0121(8) 0.0275(9) 0.0002(7) 0.0046(8) 0.0007(7)
C9 0.0200(10) 0.0181(9) 0.0280(10) 0.0066(8) 0.0051(8) -0.0021(8)
C10 0.0200(11) 0.0308(10) 0.0293(10) 0.0098(9) 0.0042(9) 0.0078(8)
C11 0.0162(9) 0.0373(11) 0.0211(9) -0.0008(10) -0.0043(7) 0.0054(8)
C12 0.0141(9) 0.0196(9) 0.0150(8) -0.0018(7) 0.0000(7) -0.0024(7)
C13 0.0178(9) 0.0205(9) 0.0176(8) 0.0004(8) 0.0013(7) -0.0001(7)
C14 0.0250(12) 0.0464(13) 0.0207(10) -0.0049(10) -0.0049(9) 0.0078(9)
C15 0.0293(11) 0.0266(11) 0.0312(10) -0.0087(10) -0.0053(9) 0.0068(9)

loop_
_atom_type_symbol
_atom_type_description
_atom_type_scat_dispersion_real
_atom_type_scat_dispersion_imag
_atom_type_scat_source
C C 0.0181 0.0091 'International Tables Vol C Tables 4.2.6.8 and 6.1.1.4'
H H 0.0000 0.0000 'International Tables Vol C Tables 4.2.6.8 and 6.1.1.4'
N N 0.0311 0.0180 'International Tables Vol C Tables 4.2.6.8 and 6.1.1.4'
O O 0.0492 0.0322 'International Tables Vol C Tables 4.2.6.8 and 6.1.1.4'
S S 0.3331 0.5567 'International Tables Vol C Tables 4.2.6.8 and 6.1.1.4'

loop_
_geom_angle_atom_site_label_1
_geom_angle_atom_site_label_2
_geom_angle_atom_site_label_3
_geom_angle_site_symmetry_1
_geom_angle_site_symmetry_3
_geom_angle
_geom_angle_publ_flag
O3 S1 O2 . . 119.64(8) ?
O3 S1 N1 . . 106.24(8) ?
O2 S1 N1 . . 107.34(8) ?
O3 S1 C1 . . 107.93(9) ?
O2 S1 C1 . . 107.18(8) ?
N1 S1 C1 . . 108.06(8) ?
C6 O1 C5 . . 107.45(14) ?
C9 N1 C12 . . 110.73(15) ?
C9 N1 S1 . . 116.09(12) ?
C12 N1 S1 . . 118.11(12) ?
C8 C1 C2 . . 121.42(16) ?
C8 C1 S1 . . 120.09(14) ?
C2 C1 S1 . . 118.47(13) ?
C3 C2 C1 . . 118.30(17) ?
C3 C2 H2 . . 120.9 ?
C1 C2 H2 . . 120.9 ?
C2 C3 C6 . . 119.76(18) ?
C2 C3 C4 . . 131.76(17) ?
C6 C3 C4 . . 108.47(16) ?
C3 C4 C5 . . 101.62(15) ?
C3 C4 H4A . . 111.4 ?
C5 C4 H4A . . 111.4 ?
C3 C4 H4B . . 111.4 ?
C5 C4 H4B . . 111.4 ?
H4A C4 H4B . . 109.3 ?
O1 C5 C4 . . 106.76(15) ?
O1 C5 H5A . . 110.4 ?
C4 C5 H5A . . 110.4 ?
O1 C5 H5B . . 110.4 ?
C4 C5 H5B . . 110.4 ?
H5A C5 H5B . . 108.6 ?
O1 C6 C7 . . 124.06(16) ?
O1 C6 C3 . . 113.10(17) ?
C7 C6 C3 . . 122.84(17) ?
C6 C7 C8 . . 117.64(17) ?
C6 C7 H7 . . 121.2 ?
C8 C7 H7 . . 121.2 ?
C7 C8 C1 . . 120.04(17) ?
C7 C8 H8 . . 120.0 ?
C1 C8 H8 . . 120.0 ?
N1 C9 C10 . . 103.69(16) ?
N1 C9 H9A . . 111.0 ?
C10 C9 H9A . . 111.0 ?
N1 C9 H9B . . 111.0 ?
C10 C9 H9B . . 111.0 ?
H9A C9 H9B . . 109.0 ?
C9 C10 C11 . . 102.96(16) ?
C9 C10 H10A . . 111.2 ?
C11 C10 H10A . . 111.2 ?
C9 C10 H10B . . 111.2 ?
C11 C10 H10B . . 111.2 ?
H10A C10 H10B . . 109.1 ?
C10 C11 C12 . . 103.09(15) ?
C10 C11 H11A . . 111.1 ?
C12 C11 H11A . . 111.1 ?
C10 C11 H11B . . 111.1 ?
C12 C11 H11B . . 111.1 ?
H11A C11 H11B . . 109.1 ?
N1 C12 C11 . . 102.00(15) ?
N1 C12 C13 . . 111.47(14) ?
C11 C12 C13 . . 113.27(15) ?
N1 C12 H12 . . 110.0 ?
C11 C12 H12 . . 110.0 ?
C13 C12 H12 . . 110.0 ?
C15 C13 C14 . . 109.57(17) ?
C15 C13 C12 . . 110.21(15) ?
C14 C13 C12 . . 112.67(16) ?
C15 C13 H13 . . 108.1 ?
C14 C13 H13 . . 108.1 ?
C12 C13 H13 . . 108.1 ?
C13 C14 H14A . . 109.5 ?
C13 C14 H14B . . 109.5 ?
H14A C14 H14B . . 109.5 ?
C13 C14 H14C . . 109.5 ?
H14A C14 H14C . . 109.5 ?
H14B C14 H14C . . 109.5 ?
C13 C15 H15A . . 109.5 ?
C13 C15 H15B . . 109.5 ?
H15A C15 H15B . . 109.5 ?
C13 C15 H15C . . 109.5 ?
H15A C15 H15C . . 109.5 ?
H15B C15 H15C . . 109.5 ?

loop_
_geom_bond_atom_site_label_1
_geom_bond_atom_site_label_2
_geom_bond_site_symmetry_2
_geom_bond_distance
_geom_bond_publ_flag
S1 O3 . 1.4371(13) ?
S1 O2 . 1.4385(13) ?
S1 N1 . 1.6302(15) ?
S1 C1 . 1.7630(18) ?
O1 C6 . 1.364(2) ?
O1 C5 . 1.464(2) ?
N1 C9 . 1.496(2) ?
N1 C12 . 1.498(2) ?
C1 C8 . 1.399(3) ?
C1 C2 . 1.400(2) ?
C2 C3 . 1.380(3) ?
C2 H2 . 0.95 ?
C3 C6 . 1.391(3) ?
C3 C4 . 1.507(3) ?
C4 C5 . 1.539(3) ?
C4 H4A . 0.99 ?
C4 H4B . 0.99 ?
C5 H5A . 0.99 ?
C5 H5B . 0.99 ?
C6 C7 . 1.382(3) ?
C7 C8 . 1.393(3) ?
C7 H7 . 0.95 ?
C8 H8 . 0.95 ?
C9 C10 . 1.523(3) ?
C9 H9A . 0.99 ?
C9 H9B . 0.99 ?
C10 C11 . 1.529(3) ?
C10 H10A . 0.99 ?
C10 H10B . 0.99 ?
C11 C12 . 1.532(3) ?
C11 H11A . 0.99 ?
C11 H11B . 0.99 ?
C12 C13 . 1.537(3) ?
C12 H12 . 1.0 ?
C13 C15 . 1.519(3) ?
C13 C14 . 1.525(3) ?
C13 H13 . 1.0 ?
C14 H14A . 0.98 ?
C14 H14B . 0.98 ?
C14 H14C . 0.98 ?
C15 H15A . 0.98 ?
C15 H15B . 0.98 ?
C15 H15C . 0.98 ?

loop_
_geom_hbond_atom_site_label_D
_geom_hbond_atom_site_label_H
_geom_hbond_atom_site_label_A
_geom_hbond_site_symmetry_A
_geom_hbond_distance_DH
_geom_hbond_distance_HA
_geom_hbond_distance_DA
_geom_hbond_angle_DHA
_geom_hbond_publ_flag
C2 H2 O3 3_745 0.95 2.35 3.164(2) 143.8 ?
C9 H9B O1 2_665 0.99 2.48 3.370(2) 148.8 ?
C8 H8 O2 3_755 0.95 2.47 3.354(2) 154.0 ?

loop_
_geom_torsion_atom_site_label_1
_geom_torsion_atom_site_label_2
_geom_torsion_atom_site_label_3
_geom_torsion_atom_site_label_4
_geom_torsion_site_symmetry_1
_geom_torsion_site_symmetry_2
_geom_torsion_site_symmetry_3
_geom_torsion_site_symmetry_4
_geom_torsion
_geom_torsion_publ_flag
O3 S1 N1 C9 . . . . 45.13(15) ?
O2 S1 N1 C9 . . . . 174.23(13) ?
C1 S1 N1 C9 . . . . -70.48(15) ?
O3 S1 N1 C12 . . . . -179.76(13) ?
O2 S1 N1 C12 . . . . -50.66(15) ?
C1 S1 N1 C12 . . . . 64.63(15) ?
O3 S1 C1 C8 . . . . -29.13(17) ?
O2 S1 C1 C8 . . . . -159.23(15) ?
N1 S1 C1 C8 . . . . 85.37(16) ?
O3 S1 C1 C2 . . . . 152.77(14) ?
O2 S1 C1 C2 . . . . 22.67(16) ?
N1 S1 C1 C2 . . . . -92.73(15) ?
C8 C1 C2 C3 . . . . 0.2(3) ?
S1 C1 C2 C3 . . . . 178.27(14) ?
C1 C2 C3 C6 . . . . -0.6(3) ?
C1 C2 C3 C4 . . . . -179.6(2) ?
C2 C3 C4 C5 . . . . -170.5(2) ?
C6 C3 C4 C5 . . . . 10.5(2) ?
C6 O1 C5 C4 . . . . 15.5(2) ?
C3 C4 C5 O1 . . . . -15.5(2) ?
C5 O1 C6 C7 . . . . 170.1(2) ?
C5 O1 C6 C3 . . . . -9.1(2) ?
C2 C3 C6 O1 . . . . 179.49(17) ?
C4 C3 C6 O1 . . . . -1.4(2) ?
C2 C3 C6 C7 . . . . 0.2(3) ?
C4 C3 C6 C7 . . . . 179.36(19) ?
O1 C6 C7 C8 . . . . -178.54(19) ?
C3 C6 C7 C8 . . . . 0.7(3) ?
C6 C7 C8 C1 . . . . -1.1(3) ?
C2 C1 C8 C7 . . . . 0.7(3) ?
S1 C1 C8 C7 . . . . -177.36(15) ?
C12 N1 C9 C10 . . . . 8.6(2) ?
S1 N1 C9 C10 . . . . 146.83(13) ?
N1 C9 C10 C11 . . . . -30.97(19) ?
C9 C10 C11 C12 . . . . 42.23(19) ?
C9 N1 C12 C11 . . . . 17.22(18) ?
S1 N1 C12 C11 . . . . -120.11(14) ?
C9 N1 C12 C13 . . . . -103.95(17) ?
S1 N1 C12 C13 . . . . 118.72(15) ?
C10 C11 C12 N1 . . . . -36.09(17) ?
C10 C11 C12 C13 . . . . 83.82(18) ?
N1 C12 C13 C15 . . . . -176.06(16) ?
C11 C12 C13 C15 . . . . 69.6(2) ?
N1 C12 C13 C14 . . . . -53.3(2) ?
C11 C12 C13 C14 . . . . -167.68(18) ?
